data_4037839
loop_
_publ_author_name
'Zhang, Minli'
'Li, Tong'
'Cui, Chaoxing'
'Song, Xixi'
'Chang, Junbiao'

_publ_section_title
;
 Stereoselective Sequential Spirocyclopropanation/Cloke-Wilson
 Rearrangement Reactions for Synthesis of <i>trans</i>-\b,\g-Disubstituted
 \g-Butyrolactones Using Alkylidene Meldrum's Acid and Benzyl Halides.
;
_journal_name_full 'The Journal of organic chemistry'
_journal_paper_doi 10.1021/acs.joc.9b02978
_journal_year 2020
_chemical_formula_moiety 'C19 H16 Br N O6'
_chemical_formula_sum 'C19 H16 Br N O6'
_chemical_formula_weight 434.24
_space_group_crystal_system triclinic
_space_group_IT_number 2
_space_group_name_Hall '-P 1'
_space_group_name_H-M_alt 'P -1'
_atom_sites_solution_hydrogens geom
_atom_sites_solution_primary direct
_audit_creation_date 2019-09-05
_audit_creation_method
;
Olex2 1.2
(compiled 2018.05.29 svn.r3508 for OlexSys, GUI svn.r5506)
;
_cell_angle_alpha 86.435(4)
_cell_angle_beta 77.596(4)
_cell_angle_gamma 77.317(4)
_cell_formula_units_Z 4
_cell_length_a 12.4962(6)
_cell_length_b 12.9370(5)
_cell_length_c 13.6763(6)
_cell_measurement_reflns_used 4421
_cell_measurement_temperature 293(2)
_cell_measurement_theta_max 70.6110
_cell_measurement_theta_min 3.7310
_cell_volume 2106.40(17)
_computing_cell_refinement 'CrysAlisPro 1.171.40.53 (Rigaku OD, 2019)'
_computing_data_collection 'CrysAlisPro 1.171.40.53 (Rigaku OD, 2019)'
_computing_data_reduction 'CrysAlisPro 1.171.40.53 (Rigaku OD, 2019)'
_computing_molecular_graphics 'Olex2 (Dolomanov et al., 2009)'
_computing_publication_material 'Olex2 (Dolomanov et al., 2009)'
_computing_structure_refinement 'ShelXL (Sheldrick, 2015)'
_computing_structure_solution 'ShelXS (Sheldrick, 2008)'
_diffrn_ambient_temperature 293(2)
_diffrn_detector 'CCD plate'
_diffrn_detector_area_resol_mean 16.2312
_diffrn_detector_type Eos
_diffrn_measured_fraction_theta_full 0.999
_diffrn_measured_fraction_theta_max 0.999
_diffrn_measurement_details
;
List of Runs (angles in degrees, time in seconds):

  # Type    Start    End  Width  t~exp~   \w     \q     \k     \f   Frames
--------------------------------------------------------------------------
  1  \w   -105.00  38.00   1.00    1.10    --  -33.50   0.00  90.00  143
  2  \w      1.00  44.00   1.00    1.10    --   36.47 -57.00   0.00   43
  3  \w     66.00  95.00   1.00    1.10    --   36.47  37.00 -60.00   29
  4  \w     61.00 102.00   1.00    1.10    --   36.47 178.00 -60.00   41
  5  \w     29.00  71.00   1.00    1.10    --   36.47 -99.00-150.00   42
  6  \w     61.00 110.00   1.00    1.10    --   36.47 178.00  30.00   49
  7  \w     41.00 104.00   1.00    1.10    --   36.47  57.00-120.00   63
  8  \w     60.00  87.00   1.00    1.10    --   36.47 178.00  90.00   27
  9  \w     59.00 101.00   1.00    1.10    --   36.47 178.00-150.00   42
 10  \w     -1.00  43.00   1.00    1.10    --   36.47  19.00-150.00   44
 11  \w     82.00 109.00   1.00    1.10    --   36.47  19.00  90.00   27
 12  \w      0.00  26.00   1.00    1.10    --   36.47  19.00  90.00   26
 13  \w     58.00  90.00   1.00    1.10    --   36.47  19.00-150.00   32
 14  \w     66.00  92.00   1.00    1.10    --   36.47 178.00 -90.00   26
 15  \w     17.00  81.00   1.00    1.10    --   36.47-107.00  49.00   64
 16  \w     59.00 132.00   1.00   12.50    --  108.00 -30.00  30.00   73
 17  \w     89.00 178.00   1.00   12.50    --  108.00  45.00-150.00   89
 18  \w     85.00 110.00   1.00   12.50    --  108.00-111.00 120.00   25
 19  \w    109.00 139.00   1.00   12.50    --  108.00 111.00   0.00   30
 20  \w     49.00 128.00   1.00   12.50    --  108.00 -61.00  90.00   79
 21  \w    123.00 172.00   1.00   12.50    --  108.00 111.00  30.00   49
 22  \w     38.00  76.00   1.00   12.50    --  108.00 -94.00-120.00   38
 23  \w     79.00 105.00   1.00   12.50    --  108.00 -94.00-120.00   26
 24  \w     38.00  69.00   1.00   12.50    --  108.00-111.00 120.00   31
 25  \w     38.00 123.00   1.00   12.50    --  108.00 -45.00-120.00   85
 26  \w     91.00 121.00   1.00   12.50    --  108.00 -30.00 -30.00   30
 27  \w    119.00 172.00   1.00   12.50    --  108.00 107.00 147.00   53
 28  \w     95.00 155.00   1.00   12.50    --  108.00  61.00  60.00   60
 29  \w     72.00 111.00   1.00   12.50    --  108.00-111.00-150.00   39
 30  \w     62.00 104.00   1.00   12.50    --  108.00-111.00   0.00   42
 31  \w     44.00  71.00   1.00   12.50    --  108.00 -30.00 -30.00   27
 32  \w     63.00 159.00   1.00   12.50    --  108.00  15.00   0.00   96
 33  \w    112.00 138.00   1.00   12.50    --  108.00 111.00 -60.00   26
 34  \w     44.00  97.00   1.00   12.50    --  108.00 -94.00  60.00   53
;
_diffrn_measurement_device 'four-circle diffractometer'
_diffrn_measurement_device_type 'Xcalibur, Eos, Gemini'
_diffrn_measurement_method '\w scans'
_diffrn_orient_matrix_type 'CrysAlisPro convention (1999,Acta A55,543-557)'
_diffrn_orient_matrix_UB_11 0.1200743000
_diffrn_orient_matrix_UB_12 -0.0444113000
_diffrn_orient_matrix_UB_13 0.0157862000
_diffrn_orient_matrix_UB_21 0.0468629000
_diffrn_orient_matrix_UB_22 0.0233242000
_diffrn_orient_matrix_UB_23 -0.1108961000
_diffrn_orient_matrix_UB_31 0.0081272000
_diffrn_orient_matrix_UB_32 0.1112925000
_diffrn_orient_matrix_UB_33 0.0275459000
_diffrn_radiation_monochromator graphite
_diffrn_radiation_probe x-ray
_diffrn_radiation_type CuK\a
_diffrn_radiation_wavelength 1.54184
_diffrn_reflns_av_R_equivalents 0.0314
_diffrn_reflns_av_unetI/netI 0.0413
_diffrn_reflns_Laue_measured_fraction_full 0.999
_diffrn_reflns_Laue_measured_fraction_max 0.999
_diffrn_reflns_limit_h_max 14
_diffrn_reflns_limit_h_min -14
_diffrn_reflns_limit_k_max 15
_diffrn_reflns_limit_k_min -10
_diffrn_reflns_limit_l_max 16
_diffrn_reflns_limit_l_min -16
_diffrn_reflns_number 14873
_diffrn_reflns_point_group_measured_fraction_full 0.999
_diffrn_reflns_point_group_measured_fraction_max 0.999
_diffrn_reflns_theta_full 67.080
_diffrn_reflns_theta_max 67.080
_diffrn_reflns_theta_min 3.706
_diffrn_source 'fine-focus sealed X-ray tube'
_diffrn_source_type 'Enhance (Cu) X-ray Source'
_exptl_absorpt_coefficient_mu 2.946
_exptl_absorpt_correction_T_max 1.00000
_exptl_absorpt_correction_T_min 0.86585
_exptl_absorpt_correction_type multi-scan
_exptl_absorpt_process_details
;
CrysAlisPro 1.171.40.53 (Rigaku Oxford Diffraction, 2019)
Empirical absorption correction using spherical harmonics,
 implemented in SCALE3 ABSPACK scaling algorithm.
;
_exptl_crystal_colour colourless
_exptl_crystal_colour_primary colourless
_exptl_crystal_density_diffrn 1.369
_exptl_crystal_description prism
_exptl_crystal_F_000 880
_exptl_crystal_size_max 0.12
_exptl_crystal_size_mid 0.11
_exptl_crystal_size_min 0.1
_refine_diff_density_max 0.687
_refine_diff_density_min -0.707
_refine_diff_density_rms 0.058
_refine_ls_extinction_method none
_refine_ls_goodness_of_fit_ref 1.054
_refine_ls_hydrogen_treatment constr
_refine_ls_matrix_type full
_refine_ls_number_parameters 498
_refine_ls_number_reflns 7518
_refine_ls_number_restraints 0
_refine_ls_restrained_S_all 1.054
_refine_ls_R_factor_all 0.0773
_refine_ls_R_factor_gt 0.0593
_refine_ls_shift/su_max 0.001
_refine_ls_shift/su_mean 0.000
_refine_ls_structure_factor_coef Fsqd
_refine_ls_weighting_details 'w=1/[\s^2^(Fo^2^)+(0.0869P)^2^+0.8729P] where P=(Fo^2^+2Fc^2^)/3'
_refine_ls_weighting_scheme calc
_refine_ls_wR_factor_gt 0.1621
_refine_ls_wR_factor_ref 0.1800
_reflns_Friedel_coverage 0.000
_reflns_number_gt 5520
_reflns_number_total 7518
_reflns_threshold_expression 'I > 2\s(I)'
_cod_data_source_file jo9b02978_si_002.cif
_cod_data_source_block 201908211
_cod_database_code 4037839
_shelx_shelxl_version_number 2014/7
_chemical_oxdiff_formula c20h20n4o4Br1
_shelx_space_group_comment
;
The symmetry employed for this shelxl refinement is uniquely defined
by the following loop, which should always be used as a source of
symmetry information in preference to the above space-group names.
They are only intended as comments.
;
_shelx_estimated_absorpt_t_max 0.757
_shelx_estimated_absorpt_t_min 0.719
_reflns_odcompleteness_completeness 99.95
_reflns_odcompleteness_iscentric 1
_reflns_odcompleteness_theta 66.97
_olex2_refinement_description
;
1. Fixed Uiso
 At 1.2 times of:
  All C(H) groups, All C(H,H) groups
 At 1.5 times of:
  All C(H,H,H) groups
2. Uiso/Uaniso restraints and constraints
Uanis(O4') = Uanis(O4'A)
Uanis(O3') = Uanis(O3'A)
3. Others
 Sof(O3'A)=Sof(O4'A)=1-FVAR(1)
 Sof(O3')=Sof(O4')=FVAR(1)
4.a Ternary CH refined with riding coordinates:
 C3(H3), C4(H4), C3'(H3'), C4'(H4')
4.b Secondary CH2 refined with riding coordinates:
 C2(H2A,H2B), C2'(H2'A,H2'B)
4.c Aromatic/amide H refined with riding coordinates:
 C7(H7), C9(H9), C10(H10), C14(H14), C16(H16), C17(H17), C7'(H7'), C9'(H9'),
 C10'(H10'), C14'(H14'), C16'(H16'), C17'(H17')
4.d Idealised Me refined as rotating group:
 C11(H11D,H11E,H11F), C19(H19D,H19E,H19F), C11'(H11A,H11B,H11C), C19'(H19A,
 H19B,H19C)
;
_olex2_submission_special_instructions 'No special instructions were received'
_oxdiff_exptl_absorpt_empirical_details
;
Empirical correction (ABSPACK) includes:
- Absorption correction using spherical harmonics
- Frame scaling
;
_oxdiff_exptl_absorpt_empirical_full_max 1.198
_oxdiff_exptl_absorpt_empirical_full_min 0.820

loop_
_space_group_symop_operation_xyz
'x, y, z'
'-x, -y, -z'

loop_
_atom_site_label
_atom_site_type_symbol
_atom_site_fract_x
_atom_site_fract_y
_atom_site_fract_z
_atom_site_U_iso_or_equiv
_atom_site_adp_type
_atom_site_occupancy
_atom_site_site_symmetry_order
_atom_site_calc_flag
_atom_site_refinement_flags_posn
_atom_site_refinement_flags_occupancy
_atom_site_disorder_assembly
_atom_site_disorder_group
Br1 Br -0.09965(5) 0.68614(7) 0.83945(5) 0.1277(3) Uani 1 1 d . . . .
C1 C 0.4433(3) 0.5575(3) 0.4059(2) 0.0536(7) Uani 1 1 d . . . .
C2 C 0.4792(3) 0.6599(3) 0.4087(2) 0.0518(7) Uani 1 1 d . . . .
H2A H 0.4873 0.6946 0.3434 0.062 Uiso 1 1 calc R . . .
H2B H 0.5496 0.6489 0.4309 0.062 Uiso 1 1 calc R . . .
C3 C 0.3835(3) 0.7244(2) 0.4843(2) 0.0461(6) Uani 1 1 d . . . .
H3 H 0.3965 0.7046 0.5518 0.055 Uiso 1 1 calc R . . .
C4 C 0.2829(3) 0.6798(2) 0.4694(2) 0.0512(7) Uani 1 1 d . . . .
H4 H 0.2537 0.7169 0.4128 0.061 Uiso 1 1 calc R . . .
C5 C 0.1885(3) 0.6848(3) 0.5592(3) 0.0586(8) Uani 1 1 d . . . .
C6 C 0.0868(3) 0.7550(3) 0.5633(4) 0.0734(11) Uani 1 1 d . . . .
C7 C 0.0024(4) 0.7541(4) 0.6486(4) 0.0897(16) Uani 1 1 d . . . .
H7 H -0.0668 0.8002 0.6521 0.108 Uiso 1 1 calc R . . .
C8 C 0.0201(4) 0.6864(5) 0.7272(4) 0.0883(16) Uani 1 1 d . . . .
C9 C 0.1222(4) 0.6176(5) 0.7259(4) 0.0867(14) Uani 1 1 d . . . .
H9 H 0.1347 0.5736 0.7805 0.104 Uiso 1 1 calc R . . .
C10 C 0.2052(4) 0.6166(4) 0.6403(3) 0.0724(10) Uani 1 1 d . . . .
H10 H 0.2737 0.5694 0.6368 0.087 Uiso 1 1 calc R . . .
C11 C 0.0626(5) 0.8332(5) 0.4813(5) 0.1084(18) Uani 1 1 d . . . .
H11D H 0.1072 0.8856 0.4770 0.163 Uiso 1 1 calc GR . . .
H11E H -0.0154 0.8671 0.4954 0.163 Uiso 1 1 calc GR . . .
H11F H 0.0804 0.7970 0.4188 0.163 Uiso 1 1 calc GR . . .
C12 C 0.3659(3) 0.8428(2) 0.4727(2) 0.0459(6) Uani 1 1 d . . . .
C13 C 0.3637(2) 0.9105(2) 0.5491(2) 0.0437(6) Uani 1 1 d . . . .
C14 C 0.3551(3) 1.0182(3) 0.5357(2) 0.0491(7) Uani 1 1 d . . . .
H14 H 0.3581 1.0594 0.5879 0.059 Uiso 1 1 calc R . . .
C15 C 0.3419(3) 1.0644(3) 0.4439(3) 0.0506(7) Uani 1 1 d . . . .
C16 C 0.3409(3) 1.0006(3) 0.3660(2) 0.0549(8) Uani 1 1 d . . . .
H16 H 0.3310 1.0309 0.3042 0.066 Uiso 1 1 calc R . . .
C17 C 0.3546(3) 0.8924(3) 0.3803(2) 0.0559(8) Uani 1 1 d . . . .
H17 H 0.3564 0.8507 0.3267 0.067 Uiso 1 1 calc R . . .
C18 C 0.3361(3) 1.1812(3) 0.4317(3) 0.0640(9) Uani 1 1 d . . . .
C19 C 0.3062(5) 1.3315(4) 0.3281(5) 0.0967(16) Uani 1 1 d . . . .
H19D H 0.2881 1.3513 0.2639 0.145 Uiso 1 1 calc GR . . .
H19E H 0.3783 1.3455 0.3290 0.145 Uiso 1 1 calc GR . . .
H19F H 0.2505 1.3719 0.3792 0.145 Uiso 1 1 calc GR . . .
N1 N 0.3718(3) 0.8691(2) 0.6504(2) 0.0575(7) Uani 1 1 d . . . .
O1 O 0.3326(2) 0.56946(19) 0.44315(19) 0.0597(6) Uani 1 1 d . . . .
O2 O 0.5000(3) 0.4724(2) 0.37641(19) 0.0674(7) Uani 1 1 d . . . .
O3 O 0.3163(3) 0.8031(2) 0.68713(19) 0.0790(8) Uani 1 1 d . . . .
O4 O 0.4256(3) 0.9070(3) 0.6958(2) 0.0930(11) Uani 1 1 d . . . .
O5 O 0.3570(4) 1.2319(3) 0.4925(3) 0.1005(12) Uani 1 1 d . . . .
O6 O 0.3088(3) 1.2197(2) 0.3468(3) 0.0759(8) Uani 1 1 d . . . .
Br1' Br 1.10759(6) 0.03364(8) 0.71152(6) 0.1457(4) Uani 1 1 d . . . .
C1' C 0.5350(3) 0.0330(3) 1.1026(2) 0.0533(7) Uani 1 1 d . . . .
C2' C 0.4931(3) 0.1494(3) 1.0896(3) 0.0550(7) Uani 1 1 d . . . .
H2'A H 0.4717 0.1847 1.1536 0.066 Uiso 1 1 calc R . . .
H2'B H 0.4293 0.1634 1.0574 0.066 Uiso 1 1 calc R . . .
C3' C 0.5932(3) 0.1857(3) 1.0232(2) 0.0486(7) Uani 1 1 d . . . .
H3' H 0.5929 0.1735 0.9533 0.058 Uiso 1 1 calc R . . .
C4' C 0.6911(3) 0.1048(3) 1.0539(2) 0.0521(7) Uani 1 1 d . . . .
H4' H 0.7075 0.1285 1.1147 0.062 Uiso 1 1 calc R . . .
C5' C 0.7965(3) 0.0851(3) 0.9736(3) 0.0582(8) Uani 1 1 d . . . .
C6' C 0.8880(3) 0.1284(3) 0.9786(3) 0.0676(9) Uani 1 1 d . . . .
C7' C 0.9802(4) 0.1112(4) 0.8998(4) 0.0869(14) Uani 1 1 d . . . .
H7' H 1.0423 0.1389 0.9018 0.104 Uiso 1 1 calc R . . .
C8' C 0.9802(4) 0.0534(4) 0.8188(4) 0.0890(14) Uani 1 1 d . . . .
C9' C 0.8922(5) 0.0100(5) 0.8136(4) 0.1025(17) Uani 1 1 d . . . .
H9' H 0.8945 -0.0300 0.7588 0.123 Uiso 1 1 calc R . . .
C10' C 0.8001(4) 0.0260(4) 0.8903(4) 0.0806(12) Uani 1 1 d . . . .
H10' H 0.7391 -0.0028 0.8870 0.097 Uiso 1 1 calc R . . .
C11' C 0.8890(4) 0.1944(5) 1.0666(4) 0.0922(15) Uani 1 1 d . . . .
H11A H 0.8585 0.1615 1.1280 0.138 Uiso 1 1 calc GR . . .
H11B H 0.8446 0.2642 1.0608 0.138 Uiso 1 1 calc GR . . .
H11C H 0.9647 0.1990 1.0665 0.138 Uiso 1 1 calc GR . . .
C12' C 0.6048(3) 0.2979(3) 1.0315(2) 0.0472(6) Uani 1 1 d . . . .
C13' C 0.6383(3) 0.3623(3) 0.9504(2) 0.0494(7) Uani 1 1 d . . . .
C14' C 0.6599(3) 0.4602(3) 0.9597(2) 0.0565(8) Uani 1 1 d . . . .
H14' H 0.6819 0.5001 0.9029 0.068 Uiso 1 1 calc R . . .
C15' C 0.6485(3) 0.4992(2) 1.0541(3) 0.0502(7) Uani 1 1 d . . . .
C16' C 0.6143(3) 0.4388(3) 1.1373(2) 0.0546(7) Uani 1 1 d . . . .
H16' H 0.6056 0.4643 1.2012 0.065 Uiso 1 1 calc R . . .
C17' C 0.5931(3) 0.3407(3) 1.1252(2) 0.0545(8) Uani 1 1 d . . . .
H17' H 0.5699 0.3014 1.1820 0.065 Uiso 1 1 calc R . . .
C18' C 0.6722(3) 0.6068(3) 1.0612(3) 0.0618(9) Uani 1 1 d . . . .
C19' C 0.6942(6) 0.7330(4) 1.1691(6) 0.117(2) Uani 1 1 d . . . .
H19A H 0.7119 0.7358 1.2336 0.175 Uiso 1 1 calc GR . . .
H19B H 0.6268 0.7843 1.1653 0.175 Uiso 1 1 calc GR . . .
H19C H 0.7547 0.7484 1.1180 0.175 Uiso 1 1 calc GR . . .
N1' N 0.6512(3) 0.3267(3) 0.8474(2) 0.0723(9) Uani 1 1 d . . . .
O1' O 0.6480(2) 0.00863(18) 1.07602(19) 0.0586(6) Uani 1 1 d . . . .
O2' O 0.4817(3) -0.0339(2) 1.1290(2) 0.0705(7) Uani 1 1 d . . . .
O3' O 0.5766(5) 0.2955(4) 0.8247(3) 0.0976(14) Uani 0.761(5) 1 d . P A 1
O3'A O 0.6248(16) 0.3964(14) 0.7870(10) 0.0976(14) Uani 0.239(5) 1 d . P A 2
O4' O 0.7383(7) 0.3312(9) 0.7900(4) 0.173(4) Uani 0.761(5) 1 d . P A 1
O4'A O 0.710(2) 0.244(3) 0.8191(13) 0.173(4) Uani 0.239(5) 1 d . P A 2
O5' O 0.6837(3) 0.6670(2) 0.9915(3) 0.0867(9) Uani 1 1 d . . . .
O6' O 0.6778(3) 0.6277(2) 1.1543(3) 0.0863(9) Uani 1 1 d . . . .

loop_
_atom_site_aniso_label
_atom_site_aniso_U_11
_atom_site_aniso_U_22
_atom_site_aniso_U_33
_atom_site_aniso_U_23
_atom_site_aniso_U_13
_atom_site_aniso_U_12
Br1 0.0889(4) 0.2070(8) 0.0976(4) -0.0577(5) 0.0297(3) -0.0859(5)
C1 0.068(2) 0.0550(18) 0.0378(15) -0.0042(13) -0.0130(14) -0.0094(15)
C2 0.0568(18) 0.0541(17) 0.0431(15) -0.0057(13) -0.0055(13) -0.0121(14)
C3 0.0556(17) 0.0487(16) 0.0354(13) -0.0030(11) -0.0087(12) -0.0139(13)
C4 0.0598(18) 0.0476(16) 0.0489(16) -0.0072(13) -0.0130(14) -0.0133(13)
C5 0.0550(18) 0.066(2) 0.0595(19) -0.0109(16) -0.0069(15) -0.0247(15)
C6 0.059(2) 0.072(2) 0.091(3) -0.023(2) -0.009(2) -0.0183(18)
C7 0.057(2) 0.102(3) 0.109(4) -0.047(3) 0.004(2) -0.021(2)
C8 0.067(3) 0.135(4) 0.073(3) -0.038(3) 0.011(2) -0.057(3)
C9 0.080(3) 0.124(4) 0.064(2) -0.004(2) 0.001(2) -0.054(3)
C10 0.061(2) 0.096(3) 0.063(2) 0.001(2) -0.0069(17) -0.029(2)
C11 0.089(4) 0.096(4) 0.124(5) -0.003(3) -0.019(3) 0.012(3)
C12 0.0510(16) 0.0524(17) 0.0358(14) -0.0039(12) -0.0067(12) -0.0155(13)
C13 0.0412(14) 0.0526(16) 0.0364(14) -0.0049(11) -0.0048(11) -0.0102(12)
C14 0.0450(15) 0.0564(18) 0.0469(16) -0.0122(13) -0.0054(12) -0.0140(13)
C15 0.0466(16) 0.0491(17) 0.0568(18) -0.0026(13) -0.0066(13) -0.0153(13)
C16 0.069(2) 0.0558(18) 0.0437(16) 0.0049(13) -0.0155(14) -0.0200(15)
C17 0.080(2) 0.0547(18) 0.0375(15) -0.0028(13) -0.0133(15) -0.0229(16)
C18 0.061(2) 0.0532(19) 0.082(3) -0.0039(18) -0.0182(18) -0.0174(16)
C19 0.111(4) 0.058(2) 0.129(5) 0.015(3) -0.045(3) -0.022(2)
N1 0.0628(17) 0.0706(18) 0.0369(13) -0.0105(12) -0.0057(12) -0.0109(14)
O1 0.0683(15) 0.0537(13) 0.0600(14) -0.0115(10) -0.0078(11) -0.0213(11)
O2 0.0857(18) 0.0564(14) 0.0550(14) -0.0142(11) -0.0080(12) -0.0065(12)
O3 0.118(2) 0.0809(18) 0.0425(13) 0.0018(12) -0.0055(14) -0.0419(18)
O4 0.101(2) 0.151(3) 0.0479(14) -0.0001(17) -0.0265(15) -0.060(2)
O5 0.151(3) 0.0616(17) 0.111(3) -0.0039(17) -0.057(3) -0.0379(19)
O6 0.0856(19) 0.0527(14) 0.097(2) 0.0098(14) -0.0344(16) -0.0186(13)
Br1' 0.0793(4) 0.1756(8) 0.1272(6) 0.0204(5) 0.0422(4) 0.0209(4)
C1' 0.065(2) 0.0605(19) 0.0391(15) -0.0043(13) -0.0113(14) -0.0224(16)
C2' 0.0534(17) 0.065(2) 0.0486(17) -0.0014(14) -0.0093(14) -0.0180(15)
C3' 0.0572(17) 0.0555(17) 0.0351(14) -0.0047(12) -0.0075(12) -0.0169(14)
C4' 0.0588(18) 0.0512(17) 0.0477(16) -0.0057(13) -0.0088(14) -0.0157(14)
C5' 0.0539(18) 0.0551(18) 0.063(2) -0.0077(15) -0.0070(15) -0.0090(14)
C6' 0.0550(19) 0.077(2) 0.071(2) 0.0036(19) -0.0123(17) -0.0162(17)
C7' 0.053(2) 0.098(3) 0.104(4) 0.016(3) -0.008(2) -0.015(2)
C8' 0.056(2) 0.096(3) 0.091(3) 0.007(3) 0.015(2) 0.003(2)
C9' 0.092(4) 0.109(4) 0.087(3) -0.038(3) 0.016(3) -0.005(3)
C10' 0.069(2) 0.094(3) 0.075(3) -0.031(2) 0.005(2) -0.021(2)
C11' 0.078(3) 0.114(4) 0.102(4) -0.015(3) -0.028(3) -0.045(3)
C12' 0.0501(16) 0.0532(17) 0.0363(14) 0.0014(12) -0.0059(12) -0.0106(13)
C13' 0.0506(16) 0.0619(18) 0.0352(14) -0.0013(12) -0.0057(12) -0.0136(13)
C14' 0.0548(18) 0.064(2) 0.0460(17) 0.0127(14) -0.0045(13) -0.0122(15)
C15' 0.0479(16) 0.0467(16) 0.0541(17) 0.0008(13) -0.0069(13) -0.0099(12)
C16' 0.070(2) 0.0506(17) 0.0424(16) -0.0044(13) -0.0095(14) -0.0117(15)
C17' 0.073(2) 0.0542(18) 0.0350(14) 0.0008(12) -0.0045(13) -0.0171(15)
C18' 0.0520(18) 0.0546(19) 0.076(2) 0.0000(17) -0.0063(16) -0.0123(14)
C19' 0.144(5) 0.075(3) 0.149(6) -0.015(3) -0.034(4) -0.054(3)
N1' 0.090(2) 0.096(2) 0.0312(14) -0.0014(15) -0.0031(15) -0.029(2)
O1' 0.0649(14) 0.0494(12) 0.0608(14) -0.0029(10) -0.0065(11) -0.0160(10)
O2' 0.0853(18) 0.0723(16) 0.0629(15) 0.0004(12) -0.0109(13) -0.0403(14)
O3' 0.131(4) 0.126(4) 0.050(2) -0.008(2) -0.036(2) -0.040(3)
O3'A 0.131(4) 0.126(4) 0.050(2) -0.008(2) -0.036(2) -0.040(3)
O4' 0.156(6) 0.318(12) 0.054(3) -0.051(4) 0.039(3) -0.113(7)
O4'A 0.156(6) 0.318(12) 0.054(3) -0.051(4) 0.039(3) -0.113(7)
O5' 0.096(2) 0.0645(17) 0.094(2) 0.0136(16) 0.0008(17) -0.0270(15)
O6' 0.111(2) 0.0638(17) 0.099(2) -0.0018(15) -0.0332(19) -0.0372(16)

loop_
_atom_type_symbol
_atom_type_description
_atom_type_scat_dispersion_real
_atom_type_scat_dispersion_imag
_atom_type_scat_source
C C 0.0181 0.0091 'International Tables Vol C Tables 4.2.6.8 and 6.1.1.4'
H H 0.0000 0.0000 'International Tables Vol C Tables 4.2.6.8 and 6.1.1.4'
Br Br -0.6763 1.2805 'International Tables Vol C Tables 4.2.6.8 and 6.1.1.4'
N N 0.0311 0.0180 'International Tables Vol C Tables 4.2.6.8 and 6.1.1.4'
O O 0.0492 0.0322 'International Tables Vol C Tables 4.2.6.8 and 6.1.1.4'

loop_
_geom_angle_atom_site_label_1
_geom_angle_atom_site_label_2
_geom_angle_atom_site_label_3
_geom_angle
O1 C1 C2 110.4(3)
O2 C1 C2 128.6(3)
O2 C1 O1 121.0(3)
C1 C2 H2A 111.1
C1 C2 H2B 111.1
C1 C2 C3 103.2(3)
H2A C2 H2B 109.1
C3 C2 H2A 111.1
C3 C2 H2B 111.1
C2 C3 H3 108.5
C2 C3 C4 101.1(2)
C4 C3 H3 108.5
C12 C3 C2 116.3(3)
C12 C3 H3 108.5
C12 C3 C4 113.6(3)
C3 C4 H4 109.2
C5 C4 C3 115.5(3)
C5 C4 H4 109.2
O1 C4 C3 103.7(3)
O1 C4 H4 109.2
O1 C4 C5 109.8(3)
C6 C5 C4 121.8(4)
C6 C5 C10 119.7(4)
C10 C5 C4 118.5(3)
C5 C6 C7 118.6(5)
C5 C6 C11 123.4(4)
C7 C6 C11 118.0(5)
C6 C7 H7 119.6
C8 C7 C6 120.9(5)
C8 C7 H7 119.6
C7 C8 Br1 118.8(4)
C7 C8 C9 121.5(4)
C9 C8 Br1 119.7(5)
C8 C9 H9 121.2
C8 C9 C10 117.7(5)
C10 C9 H9 121.2
C5 C10 H10 119.2
C9 C10 C5 121.6(5)
C9 C10 H10 119.2
C6 C11 H11D 109.5
C6 C11 H11E 109.5
C6 C11 H11F 109.5
H11D C11 H11E 109.5
H11D C11 H11F 109.5
H11E C11 H11F 109.5
C13 C12 C3 124.0(3)
C13 C12 C17 115.3(3)
C17 C12 C3 120.7(3)
C12 C13 N1 120.9(3)
C14 C13 C12 123.4(3)
C14 C13 N1 115.7(3)
C13 C14 H14 120.3
C13 C14 C15 119.5(3)
C15 C14 H14 120.3
C14 C15 C16 119.2(3)
C14 C15 C18 117.7(3)
C16 C15 C18 123.0(3)
C15 C16 H16 120.0
C17 C16 C15 120.0(3)
C17 C16 H16 120.0
C12 C17 H17 118.8
C16 C17 C12 122.5(3)
C16 C17 H17 118.8
O5 C18 C15 122.4(4)
O5 C18 O6 124.8(4)
O6 C18 C15 112.8(3)
H19D C19 H19E 109.5
H19D C19 H19F 109.5
H19E C19 H19F 109.5
O6 C19 H19D 109.5
O6 C19 H19E 109.5
O6 C19 H19F 109.5
O3 N1 C13 118.4(3)
O4 N1 C13 118.2(3)
O4 N1 O3 123.2(3)
C1 O1 C4 110.3(3)
C18 O6 C19 115.8(4)
O1' C1' C2' 110.0(3)
O2' C1' C2' 128.4(4)
O2' C1' O1' 121.6(3)
C1' C2' H2'A 111.0
C1' C2' H2'B 111.0
C1' C2' C3' 103.6(3)
H2'A C2' H2'B 109.0
C3' C2' H2'A 111.0
C3' C2' H2'B 111.0
C2' C3' H3' 108.3
C2' C3' C4' 100.8(3)
C4' C3' H3' 108.3
C12' C3' C2' 118.6(3)
C12' C3' H3' 108.3
C12' C3' C4' 111.9(3)
C3' C4' H4' 109.5
C5' C4' C3' 113.9(3)
C5' C4' H4' 109.5
O1' C4' C3' 103.9(3)
O1' C4' H4' 109.5
O1' C4' C5' 110.4(3)
C6' C5' C4' 121.4(3)
C6' C5' C10' 119.6(4)
C10' C5' C4' 118.9(3)
C5' C6' C11' 122.3(4)
C7' C6' C5' 118.3(4)
C7' C6' C11' 119.4(4)
C6' C7' H7' 119.8
C8' C7' C6' 120.4(4)
C8' C7' H7' 119.8
C7' C8' Br1' 118.9(4)
C9' C8' Br1' 119.3(4)
C9' C8' C7' 121.8(4)
C8' C9' H9' 120.5
C8' C9' C10' 119.0(5)
C10' C9' H9' 120.5
C5' C10' H10' 119.5
C9' C10' C5' 120.9(5)
C9' C10' H10' 119.5
C6' C11' H11A 109.5
C6' C11' H11B 109.5
C6' C11' H11C 109.5
H11A C11' H11B 109.5
H11A C11' H11C 109.5
H11B C11' H11C 109.5
C13' C12' C3' 124.5(3)
C13' C12' C17' 114.9(3)
C17' C12' C3' 120.2(3)
C12' C13' N1' 120.0(3)
C14' C13' C12' 123.8(3)
C14' C13' N1' 116.2(3)
C13' C14' H14' 120.3
C13' C14' C15' 119.4(3)
C15' C14' H14' 120.3
C14' C15' C16' 119.1(3)
C14' C15' C18' 117.9(3)
C16' C15' C18' 123.0(3)
C15' C16' H16' 120.1
C17' C16' C15' 119.9(3)
C17' C16' H16' 120.1
C12' C17' H17' 118.6
C16' C17' C12' 122.9(3)
C16' C17' H17' 118.6
O5' C18' C15' 123.6(4)
O5' C18' O6' 124.2(4)
O6' C18' C15' 112.1(3)
H19A C19' H19B 109.5
H19A C19' H19C 109.5
H19B C19' H19C 109.5
O6' C19' H19A 109.5
O6' C19' H19B 109.5
O6' C19' H19C 109.5
O3' N1' C13' 119.5(4)
O3' N1' O4' 123.6(5)
O3'A N1' C13' 115.5(8)
O4' N1' C13' 116.9(5)
O4'A N1' C13' 121.4(13)
O4'A N1' O3'A 120.2(14)
C1' O1' C4' 110.0(3)
C18' O6' C19' 115.7(4)

loop_
_geom_bond_atom_site_label_1
_geom_bond_atom_site_label_2
_geom_bond_distance
Br1 C8 1.900(4)
C1 C2 1.494(5)
C1 O1 1.346(4)
C1 O2 1.211(4)
C2 H2A 0.9700
C2 H2B 0.9700
C2 C3 1.527(4)
C3 H3 0.9800
C3 C4 1.549(4)
C3 C12 1.502(4)
C4 H4 0.9800
C4 C5 1.503(5)
C4 O1 1.459(4)
C5 C6 1.383(6)
C5 C10 1.396(6)
C6 C7 1.396(7)
C6 C11 1.498(8)
C7 H7 0.9300
C7 C8 1.369(8)
C8 C9 1.383(8)
C9 H9 0.9300
C9 C10 1.386(6)
C10 H10 0.9300
C11 H11D 0.9600
C11 H11E 0.9600
C11 H11F 0.9600
C12 C13 1.397(4)
C12 C17 1.401(5)
C13 C14 1.377(5)
C13 N1 1.470(4)
C14 H14 0.9300
C14 C15 1.384(5)
C15 C16 1.391(5)
C15 C18 1.497(5)
C16 H16 0.9300
C16 C17 1.380(5)
C17 H17 0.9300
C18 O5 1.194(5)
C18 O6 1.318(5)
C19 H19D 0.9600
C19 H19E 0.9600
C19 H19F 0.9600
C19 O6 1.448(5)
N1 O3 1.233(4)
N1 O4 1.200(4)
Br1' C8' 1.902(4)
C1' C2' 1.495(5)
C1' O1' 1.350(4)
C1' O2' 1.198(4)
C2' H2'A 0.9700
C2' H2'B 0.9700
C2' C3' 1.525(4)
C3' H3' 0.9800
C3' C4' 1.541(5)
C3' C12' 1.503(4)
C4' H4' 0.9800
C4' C5' 1.507(5)
C4' O1' 1.452(4)
C5' C6' 1.396(6)
C5' C10' 1.398(6)
C6' C7' 1.386(6)
C6' C11' 1.521(6)
C7' H7' 0.9300
C7' C8' 1.375(8)
C8' C9' 1.356(8)
C9' H9' 0.9300
C9' C10' 1.368(7)
C10' H10' 0.9300
C11' H11A 0.9600
C11' H11B 0.9600
C11' H11C 0.9600
C12' C13' 1.392(4)
C12' C17' 1.394(4)
C13' C14' 1.370(5)
C13' N1' 1.475(4)
C14' H14' 0.9300
C14' C15' 1.383(5)
C15' C16' 1.384(5)
C15' C18' 1.498(5)
C16' H16' 0.9300
C16' C17' 1.378(5)
C17' H17' 0.9300
C18' O5' 1.198(5)
C18' O6' 1.338(5)
C19' H19A 0.9600
C19' H19B 0.9600
C19' H19C 0.9600
C19' O6' 1.453(5)
N1' O3' 1.198(6)
N1' O3'A 1.223(17)
N1' O4' 1.208(8)
N1' O4'A 1.19(4)

loop_
_geom_torsion_atom_site_label_1
_geom_torsion_atom_site_label_2
_geom_torsion_atom_site_label_3
_geom_torsion_atom_site_label_4
_geom_torsion
Br1 C8 C9 C10 176.6(3)
C1 C2 C3 C4 -30.2(3)
C1 C2 C3 C12 -153.8(3)
C2 C1 O1 C4 2.9(4)
C2 C3 C4 C5 152.4(3)
C2 C3 C4 O1 32.2(3)
C2 C3 C12 C13 -125.3(3)
C2 C3 C12 C17 52.2(4)
C3 C4 C5 C6 108.2(4)
C3 C4 C5 C10 -71.5(4)
C3 C4 O1 C1 -22.7(3)
C3 C12 C13 C14 175.4(3)
C3 C12 C13 N1 -4.0(5)
C3 C12 C17 C16 -178.5(3)
C4 C3 C12 C13 117.9(3)
C4 C3 C12 C17 -64.6(4)
C4 C5 C6 C7 179.1(3)
C4 C5 C6 C11 -1.6(6)
C4 C5 C10 C9 179.4(4)
C5 C4 O1 C1 -146.7(3)
C5 C6 C7 C8 0.9(6)
C6 C5 C10 C9 -0.4(6)
C6 C7 C8 Br1 -178.1(3)
C6 C7 C8 C9 0.9(7)
C7 C8 C9 C10 -2.4(7)
C8 C9 C10 C5 2.1(7)
C10 C5 C6 C7 -1.2(6)
C10 C5 C6 C11 178.1(5)
C11 C6 C7 C8 -178.4(5)
C12 C3 C4 C5 -82.2(4)
C12 C3 C4 O1 157.6(2)
C12 C13 C14 C15 3.6(5)
C12 C13 N1 O3 -43.8(4)
C12 C13 N1 O4 141.5(4)
C13 C12 C17 C16 -0.8(5)
C13 C14 C15 C16 -1.9(5)
C13 C14 C15 C18 -178.3(3)
C14 C13 N1 O3 136.8(3)
C14 C13 N1 O4 -37.9(4)
C14 C15 C16 C17 -0.9(5)
C14 C15 C18 O5 10.0(6)
C14 C15 C18 O6 -171.6(3)
C15 C16 C17 C12 2.3(6)
C15 C18 O6 C19 -177.6(4)
C16 C15 C18 O5 -166.2(4)
C16 C15 C18 O6 12.2(5)
C17 C12 C13 C14 -2.2(5)
C17 C12 C13 N1 178.4(3)
C18 C15 C16 C17 175.3(3)
N1 C13 C14 C15 -177.0(3)
O1 C1 C2 C3 18.4(3)
O1 C4 C5 C6 -135.1(3)
O1 C4 C5 C10 45.2(4)
O2 C1 C2 C3 -161.0(3)
O2 C1 O1 C4 -177.6(3)
O5 C18 O6 C19 0.8(7)
Br1' C8' C9' C10' -178.9(4)
C1' C2' C3' C4' -29.5(3)
C1' C2' C3' C12' -152.0(3)
C2' C1' O1' C4' 5.9(3)
C2' C3' C4' C5' 153.4(3)
C2' C3' C4' O1' 33.2(3)
C2' C3' C12' C13' -139.0(3)
C2' C3' C12' C17' 47.8(4)
C3' C4' C5' C6' 104.0(4)
C3' C4' C5' C10' -73.1(5)
C3' C4' O1' C1' -25.3(3)
C3' C12' C13' C14' -172.8(3)
C3' C12' C13' N1' 7.9(5)
C3' C12' C17' C16' 173.0(3)
C4' C3' C12' C13' 104.2(4)
C4' C3' C12' C17' -68.9(4)
C4' C5' C6' C7' -177.0(4)
C4' C5' C6' C11' 2.3(6)
C4' C5' C10' C9' 177.2(5)
C5' C4' O1' C1' -147.8(3)
C5' C6' C7' C8' 0.5(7)
C6' C5' C10' C9' 0.0(8)
C6' C7' C8' Br1' 179.0(4)
C6' C7' C8' C9' -1.2(8)
C7' C8' C9' C10' 1.3(9)
C8' C9' C10' C5' -0.7(9)
C10' C5' C6' C7' 0.1(6)
C10' C5' C6' C11' 179.4(5)
C11' C6' C7' C8' -178.9(5)
C12' C3' C4' C5' -79.6(3)
C12' C3' C4' O1' 160.2(2)
C12' C13' C14' C15' 0.2(5)
C12' C13' N1' O3' 50.7(6)
C12' C13' N1' O3'A 144.5(10)
C12' C13' N1' O4' -129.4(7)
C12' C13' N1' O4'A -54.6(16)
C13' C12' C17' C16' -0.8(5)
C13' C14' C15' C16' -0.8(5)
C13' C14' C15' C18' -179.7(3)
C14' C13' N1' O3' -128.6(5)
C14' C13' N1' O3'A -34.8(11)
C14' C13' N1' O4' 51.4(8)
C14' C13' N1' O4'A 126.1(15)
C14' C15' C16' C17' 0.6(5)
C14' C15' C18' O5' 11.6(5)
C14' C15' C18' O6' -169.0(3)
C15' C16' C17' C12' 0.2(6)
C15' C18' O6' C19' -176.6(4)
C16' C15' C18' O5' -167.2(4)
C16' C15' C18' O6' 12.2(5)
C17' C12' C13' C14' 0.6(5)
C17' C12' C13' N1' -178.6(3)
C18' C15' C16' C17' 179.4(3)
N1' C13' C14' C15' 179.4(3)
O1' C1' C2' C3' 16.1(3)
O1' C4' C5' C6' -139.5(4)
O1' C4' C5' C10' 43.4(5)
O2' C1' C2' C3' -161.6(3)
O2' C1' O1' C4' -176.2(3)
O5' C18' O6' C19' 2.8(7)

loop_
_smtbx_masks_void_nr
_smtbx_masks_void_average_x
_smtbx_masks_void_average_y
_smtbx_masks_void_average_z
_smtbx_masks_void_volume
_smtbx_masks_void_count_electrons
1 0.000 0.500 -0.126 312.5 77.8
